data_2014902
loop_
_publ_author_name
'Nichol, Gary S.'
'Clegg, William'

_publ_section_title
;
 5-Butyl-5-ethylbarbituric acid: a phase transition at low temperature
;
_journal_issue 5
_journal_name_full 'Acta Crystallographica Section C'
_journal_page_first o297
_journal_page_last o299
_journal_paper_doi 10.1107/S0108270105008486
_journal_volume 61
_journal_year 2005
_chemical_formula_iupac 'C10 H16 N2 O3'
_chemical_formula_moiety 'C10 H16 N2 O3'
_chemical_formula_sum 'C10 H16 N2 O3'
_chemical_formula_weight 212.25
_chemical_name_common butobarbitone
_chemical_name_systematic
;
5-butyl-5-ethylbarbituric acid
;
_space_group_IT_number 14
_symmetry_cell_setting monoclinic
_symmetry_space_group_name_Hall '-P 2yn'
_symmetry_space_group_name_H-M 'P 1 21/n 1'
_atom_sites_solution_hydrogens difmap
_atom_sites_solution_primary direct
_atom_sites_solution_secondary difmap
_audit_creation_method SHELXL-97
_cell_angle_alpha 90.00
_cell_angle_beta 96.7280(10)
_cell_angle_gamma 90.00
_cell_formula_units_Z 8
_cell_length_a 10.2220(9)
_cell_length_b 11.0636(10)
_cell_length_c 20.9787(18)
_cell_measurement_reflns_used 7041
_cell_measurement_temperature 120(2)
_cell_measurement_theta_max 30.42
_cell_measurement_theta_min 2.25
_cell_volume 2356.2(4)
_computing_cell_refinement 'SAINT (Bruker, 2001)'
_computing_data_collection 'APEX2 (Bruker, 2003)'
_computing_data_reduction SAINT
_computing_molecular_graphics
;DIAMOND (Brandenburg & Putz, 2004) and Mercury 1.3 (Bruno <i>et al.</i>,
 2002)
;
_computing_publication_material 'SHELXTL and local programs'
_computing_structure_refinement SHELXTL
_computing_structure_solution 'SHELXTL (Sheldrick, 2001)'
_diffrn_ambient_temperature 120(2)
_diffrn_measured_fraction_theta_full 0.977
_diffrn_measured_fraction_theta_max 0.977
_diffrn_measurement_device_type 'Bruker APEX2 CCD diffractometer'
_diffrn_measurement_method 'Thin-slice \w scans'
_diffrn_radiation_monochromator 'silicon 111'
_diffrn_radiation_source 'Daresbury SRS station 9.8'
_diffrn_radiation_type synchrotron
_diffrn_radiation_wavelength 0.6933
_diffrn_reflns_av_R_equivalents 0.0327
_diffrn_reflns_av_sigmaI/netI 0.0279
_diffrn_reflns_limit_h_max 12
_diffrn_reflns_limit_h_min -12
_diffrn_reflns_limit_k_max 13
_diffrn_reflns_limit_k_min -13
_diffrn_reflns_limit_l_max 24
_diffrn_reflns_limit_l_min -24
_diffrn_reflns_number 17357
_diffrn_reflns_theta_full 24.34
_diffrn_reflns_theta_max 24.34
_diffrn_reflns_theta_min 2.07
_diffrn_standards_decay_% 10
_diffrn_standards_number 0
_exptl_absorpt_coefficient_mu 0.089
_exptl_absorpt_correction_T_max 0.997
_exptl_absorpt_correction_T_min 0.842
_exptl_absorpt_correction_type multi-scan
_exptl_absorpt_process_details '(SADABS; Sheldrick, 2003)'
_exptl_crystal_colour colourless
_exptl_crystal_density_diffrn 1.197
_exptl_crystal_density_method 'not measured'
_exptl_crystal_description plate
_exptl_crystal_F_000 912
_exptl_crystal_size_max 0.20
_exptl_crystal_size_mid 0.10
_exptl_crystal_size_min 0.04
_refine_diff_density_max 0.544
_refine_diff_density_min -0.296
_refine_ls_extinction_method none
_refine_ls_goodness_of_fit_ref 1.048
_refine_ls_hydrogen_treatment mixed
_refine_ls_matrix_type full
_refine_ls_number_parameters 288
_refine_ls_number_reflns 4049
_refine_ls_number_restraints 0
_refine_ls_restrained_S_all 1.048
_refine_ls_R_factor_all 0.0703
_refine_ls_R_factor_gt 0.0616
_refine_ls_shift/su_max 0.000
_refine_ls_shift/su_mean 0.000
_refine_ls_structure_factor_coef Fsqd
_refine_ls_weighting_details 'calc w=1/[\s^2^(Fo^2^)+(0.097P)^2^+1.2316P] where P=(Fo^2^+2Fc^2^)/3'
_refine_ls_weighting_scheme calc
_refine_ls_wR_factor_gt 0.1661
_refine_ls_wR_factor_ref 0.1752
_reflns_number_gt 3432
_reflns_number_total 4049
_reflns_threshold_expression I>2\s(I)
_cod_data_source_file sk1827.cif
_cod_data_source_block I
_cod_original_sg_symbol_H-M 'P 21/n'
_cod_database_code 2014902
_cod_database_fobs_code 2014902

loop_
_symmetry_equiv_pos_as_xyz
'x, y, z'
'-x+1/2, y+1/2, -z+1/2'
'-x, -y, -z'
'x-1/2, -y-1/2, z-1/2'

loop_
_atom_site_label
_atom_site_fract_x
_atom_site_fract_y
_atom_site_fract_z
_atom_site_U_iso_or_equiv
_atom_site_adp_type
_atom_site_calc_flag
_atom_site_refinement_flags
_atom_site_occupancy
_atom_site_disorder_assembly
_atom_site_disorder_group
_atom_site_type_symbol
O1 0.21206(12) 0.15114(17) 0.41860(6) 0.0498(5) Uani d . 1 . . O
O2 0.60351(12) 0.13147(15) 0.53953(6) 0.0426(4) Uani d . 1 . . O
O3 0.61071(14) 0.24458(19) 0.33382(7) 0.0586(5) Uani d . 1 . . O
O4 0.27298(12) 0.11274(16) 0.58758(6) 0.0429(4) Uani d . 1 . . O
O5 -0.12115(12) 0.14504(15) 0.46892(6) 0.0406(4) Uani d . 1 . . O
O6 -0.12111(13) 0.14735(16) 0.68411(6) 0.0464(4) Uani d . 1 . . O
N1 0.40834(15) 0.15225(16) 0.47869(7) 0.0334(4) Uani d . 1 . . N
H1 0.372(2) 0.133(2) 0.5106(12) 0.040 Uiso d . 1 . . H
N2 0.60494(15) 0.18345(17) 0.43519(7) 0.0348(4) Uani d . 1 . . N
H2 0.689(3) 0.184(2) 0.4419(11) 0.042 Uiso d . 1 . . H
N3 0.07553(14) 0.13599(16) 0.52959(7) 0.0333(4) Uani d . 1 . . N
H3 0.111(2) 0.137(2) 0.4962(12) 0.040 Uiso d . 1 . . H
N4 -0.11912(15) 0.14412(16) 0.57718(7) 0.0335(4) Uani d . 1 . . N
H4 -0.204(3) 0.143(2) 0.5711(11) 0.040 Uiso d . 1 . . H
C1 0.33080(18) 0.1675(2) 0.42181(9) 0.0383(5) Uani d . 1 . . C
C2 0.54340(17) 0.15429(18) 0.48750(8) 0.0306(4) Uani d . 1 . . C
C3 0.54474(18) 0.2152(2) 0.37551(9) 0.0406(5) Uani d . 1 . . C
C4 0.39502(18) 0.2125(2) 0.36432(9) 0.0430(6) Uani d . 1 . . C
C6 0.4107(2) 0.0048(3) 0.31126(11) 0.0574(7) Uani d . 1 . . C
H6A 0.5071 0.0100 0.3164 0.086 Uiso calc R 1 . . H
H6B 0.3809 -0.0409 0.2722 0.086 Uiso calc R 1 . . H
H6C 0.3817 -0.0363 0.3485 0.086 Uiso calc R 1 . . H
C7 0.3530(2) 0.1305(3) 0.30602(9) 0.0496(6) Uani d . 1 . . C
H7A 0.2557 0.1239 0.3004 0.060 Uiso calc R 1 . . H
H7B 0.3795 0.1695 0.2671 0.060 Uiso calc R 1 . . H
C8 0.3467(2) 0.3442(3) 0.35030(11) 0.0563(7) Uani d . 1 . . C
H8A 0.3879 0.3747 0.3130 0.068 Uiso calc R 1 . . H
H8B 0.2503 0.3423 0.3377 0.068 Uiso calc R 1 . . H
C9 0.3754(3) 0.4332(3) 0.40504(13) 0.0669(8) Uani d . 1 . . C
H9A 0.4704 0.4292 0.4209 0.080 Uiso calc R 1 . . H
H9B 0.3258 0.4083 0.4407 0.080 Uiso calc R 1 . . H
C10 0.3394(4) 0.5657(3) 0.38688(19) 0.0920(11) Uani d . 1 . . C
H10A 0.2488 0.5679 0.3643 0.110 Uiso calc R 1 . . H
H10B 0.3400 0.6137 0.4267 0.110 Uiso calc R 1 . . H
C11 0.4294(5) 0.6228(4) 0.3457(2) 0.1069(13) Uani d . 1 . . C
H11A 0.5188 0.6244 0.3684 0.160 Uiso calc R 1 . . H
H11B 0.4001 0.7056 0.3354 0.160 Uiso calc R 1 . . H
H11C 0.4291 0.5763 0.3059 0.160 Uiso calc R 1 . . H
C12 0.15489(17) 0.1293(2) 0.58673(9) 0.0346(5) Uani d . 1 . . C
C13 -0.05940(17) 0.14272(18) 0.52201(8) 0.0314(4) Uani d . 1 . . C
C14 -0.05690(18) 0.14643(19) 0.63916(9) 0.0348(5) Uani d . 1 . . C
C15 0.09266(18) 0.1529(2) 0.64801(9) 0.0372(5) Uani d . 1 . . C
C16 0.14613(19) 0.0639(2) 0.70094(9) 0.0446(6) Uani d . 1 . . C
H16A 0.2435 0.0691 0.7068 0.053 Uiso calc R 1 . . H
H16B 0.1145 0.0892 0.7417 0.053 Uiso calc R 1 . . H
C17 0.1067(3) -0.0664(3) 0.68777(10) 0.0553(7) Uani d . 1 . . C
H17A 0.0104 -0.0723 0.6804 0.083 Uiso calc R 1 . . H
H17B 0.1397 -0.1164 0.7248 0.083 Uiso calc R 1 . . H
H17C 0.1444 -0.0949 0.6496 0.083 Uiso calc R 1 . . H
C18 0.1315(2) 0.2841(2) 0.66880(10) 0.0472(6) Uani d . 1 . . C
H18A 0.0966 0.3010 0.7100 0.057 Uiso calc R 1 . . H
H18B 0.2288 0.2888 0.6768 0.057 Uiso calc R 1 . . H
C19 0.0837(3) 0.3817(2) 0.62156(12) 0.0583(7) Uani d . 1 . . C
H19A -0.0128 0.3737 0.6108 0.070 Uiso calc R 1 . . H
H19B 0.1247 0.3696 0.5815 0.070 Uiso calc R 1 . . H
C20 0.1148(4) 0.5084(3) 0.64639(15) 0.0828(10) Uani d . 1 . . C
H20A 0.0753 0.5201 0.6868 0.099 Uiso calc R 1 . . H
H20B 0.2115 0.5170 0.6563 0.099 Uiso calc R 1 . . H
C21 0.0649(5) 0.6049(3) 0.5998(2) 0.1168(16) Uani d . 1 . . C
H21A 0.1093 0.5982 0.5610 0.175 Uiso calc R 1 . . H
H21B 0.0830 0.6845 0.6194 0.175 Uiso calc R 1 . . H
H21C -0.0303 0.5952 0.5885 0.175 Uiso calc R 1 . . H

loop_
_atom_site_aniso_label
_atom_site_aniso_U_11
_atom_site_aniso_U_22
_atom_site_aniso_U_33
_atom_site_aniso_U_12
_atom_site_aniso_U_13
_atom_site_aniso_U_23
O1 0.0176(7) 0.1086(14) 0.0237(7) -0.0006(7) 0.0051(5) 0.0087(7)
O2 0.0201(7) 0.0845(11) 0.0234(7) -0.0008(6) 0.0040(5) 0.0110(7)
O3 0.0281(7) 0.1159(15) 0.0340(8) 0.0005(8) 0.0128(6) 0.0284(9)
O4 0.0172(7) 0.0890(12) 0.0231(7) 0.0011(6) 0.0053(5) 0.0017(7)
O5 0.0204(7) 0.0802(11) 0.0216(7) 0.0006(6) 0.0037(5) 0.0006(6)
O6 0.0270(7) 0.0881(12) 0.0262(7) -0.0019(7) 0.0117(6) -0.0076(7)
N1 0.0184(8) 0.0629(11) 0.0200(8) -0.0009(7) 0.0072(6) 0.0075(7)
N2 0.0161(7) 0.0627(11) 0.0264(8) -0.0013(7) 0.0065(6) 0.0088(7)
N3 0.0180(8) 0.0645(11) 0.0185(8) -0.0002(7) 0.0070(6) -0.0015(7)
N4 0.0157(8) 0.0616(11) 0.0239(8) -0.0006(7) 0.0056(6) -0.0031(7)
C1 0.0211(9) 0.0713(14) 0.0233(9) 0.0029(9) 0.0064(7) 0.0060(9)
C2 0.0194(9) 0.0502(11) 0.0230(9) -0.0009(7) 0.0054(7) 0.0034(8)
C3 0.0248(10) 0.0704(15) 0.0278(10) 0.0024(9) 0.0084(8) 0.0125(9)
C4 0.0226(9) 0.0824(16) 0.0249(9) 0.0044(9) 0.0070(7) 0.0166(10)
C6 0.0481(13) 0.095(2) 0.0311(11) -0.0093(13) 0.0120(9) 0.0019(12)
C7 0.0261(10) 0.102(2) 0.0215(10) 0.0012(11) 0.0055(8) 0.0103(10)
C8 0.0356(11) 0.093(2) 0.0423(12) 0.0175(12) 0.0149(9) 0.0312(13)
C9 0.0692(17) 0.0765(19) 0.0576(16) 0.0116(14) 0.0188(13) 0.0177(14)
C10 0.091(2) 0.093(2) 0.100(3) 0.0307(19) 0.043(2) 0.033(2)
C11 0.137(4) 0.081(2) 0.110(3) 0.008(2) 0.050(3) 0.018(2)
C12 0.0208(9) 0.0619(13) 0.0220(9) -0.0029(8) 0.0057(7) -0.0021(8)
C13 0.0211(9) 0.0507(11) 0.0230(9) -0.0004(7) 0.0054(7) -0.0014(8)
C14 0.0237(9) 0.0579(13) 0.0240(9) -0.0012(8) 0.0075(7) -0.0065(8)
C15 0.0213(9) 0.0706(14) 0.0202(9) -0.0032(8) 0.0052(7) -0.0064(8)
C16 0.0270(10) 0.0880(17) 0.0193(9) 0.0035(10) 0.0057(7) -0.0007(10)
C17 0.0591(14) 0.0813(18) 0.0265(10) 0.0166(13) 0.0090(9) 0.0059(11)
C18 0.0345(11) 0.0786(16) 0.0292(10) -0.0140(10) 0.0066(8) -0.0135(10)
C19 0.0622(16) 0.0687(16) 0.0443(13) -0.0175(13) 0.0070(11) -0.0121(12)
C20 0.116(3) 0.076(2) 0.0575(17) -0.0355(19) 0.0174(17) -0.0124(15)
C21 0.194(5) 0.063(2) 0.096(3) -0.030(3) 0.026(3) -0.005(2)

loop_
_atom_type_symbol
_atom_type_description
_atom_type_scat_dispersion_real
_atom_type_scat_dispersion_imag
_atom_type_scat_source
C C 0.0033 0.0016 'International Tables Vol C Tables 4.2.6.8 and 6.1.1.4'
H H 0.0000 0.0000 'International Tables Vol C Tables 4.2.6.8 and 6.1.1.4'
N N 0.0061 0.0033 'International Tables Vol C Tables 4.2.6.8 and 6.1.1.4'
O O 0.0106 0.0060 'International Tables Vol C Tables 4.2.6.8 and 6.1.1.4'

loop_
_geom_angle_atom_site_label_1
_geom_angle_atom_site_label_2
_geom_angle_atom_site_label_3
_geom_angle
H1 N1 C1 118.1(16)
H1 N1 C2 115.5(16)
C1 N1 C2 126.07(15)
H2 N2 C2 114.6(16)
H2 N2 C3 119.0(16)
C2 N2 C3 126.37(16)
H3 N3 C12 118.2(16)
H3 N3 C13 115.7(16)
C12 N3 C13 126.11(15)
H4 N4 C13 114.5(15)
H4 N4 C14 119.1(15)
C13 N4 C14 126.48(15)
O1 C1 N1 120.13(16)
O1 C1 C4 121.51(17)
N1 C1 C4 118.25(16)
O2 C2 N1 120.86(16)
O2 C2 N2 122.61(16)
N1 C2 N2 116.53(16)
O3 C3 N2 119.94(17)
O3 C3 C4 121.98(17)
N2 C3 C4 118.07(15)
C1 C4 C3 113.79(15)
C1 C4 C7 109.25(18)
C1 C4 C8 107.41(17)
C3 C4 C7 108.38(17)
C3 C4 C8 107.61(19)
C7 C4 C8 110.38(17)
H6A C6 H6B 109.5
H6A C6 H6C 109.5
H6A C6 C7 109.5
H6B C6 H6C 109.5
H6B C6 C7 109.5
H6C C6 C7 109.5
C4 C7 C6 114.45(17)
C4 C7 H7A 108.6
C4 C7 H7B 108.6
C6 C7 H7A 108.6
C6 C7 H7B 108.6
H7A C7 H7B 107.6
C4 C8 H8A 108.3
C4 C8 H8B 108.3
C4 C8 C9 115.87(19)
H8A C8 H8B 107.4
H8A C8 C9 108.3
H8B C8 C9 108.3
C8 C9 H9A 108.7
C8 C9 H9B 108.7
C8 C9 C10 114.2(3)
H9A C9 H9B 107.6
H9A C9 C10 108.7
H9B C9 C10 108.7
C9 C10 H10A 108.8
C9 C10 H10B 108.8
C9 C10 C11 113.8(3)
H10A C10 H10B 107.7
H10A C10 C11 108.8
H10B C10 C11 108.8
C10 C11 H11A 109.5
C10 C11 H11B 109.5
C10 C11 H11C 109.5
H11A C11 H11B 109.5
H11A C11 H11C 109.5
H11B C11 H11C 109.5
O4 C12 N3 120.35(16)
O4 C12 C15 121.63(16)
N3 C12 C15 117.85(16)
O5 C13 N3 121.00(16)
O5 C13 N4 122.64(16)
N3 C13 N4 116.35(16)
O6 C14 N4 120.16(16)
O6 C14 C15 122.26(17)
N4 C14 C15 117.54(15)
C12 C15 C14 113.73(15)
C12 C15 C16 110.62(17)
C12 C15 C18 106.19(16)
C14 C15 C16 109.01(16)
C14 C15 C18 107.40(17)
C16 C15 C18 109.77(16)
C15 C16 H16A 108.6
C15 C16 H16B 108.6
C15 C16 C17 114.46(17)
H16A C16 H16B 107.6
H16A C16 C17 108.6
H16B C16 C17 108.6
C16 C17 H17A 109.5
C16 C17 H17B 109.5
C16 C17 H17C 109.5
H17A C17 H17B 109.5
H17A C17 H17C 109.5
H17B C17 H17C 109.5
C15 C18 H18A 108.4
C15 C18 H18B 108.4
C15 C18 C19 115.58(17)
H18A C18 H18B 107.4
H18A C18 C19 108.4
H18B C18 C19 108.4
C18 C19 H19A 108.9
C18 C19 H19B 108.9
C18 C19 C20 113.4(2)
H19A C19 H19B 107.7
H19A C19 C20 108.9
H19B C19 C20 108.9
C19 C20 H20A 108.9
C19 C20 H20B 108.9
C19 C20 C21 113.2(3)
H20A C20 H20B 107.8
H20A C20 C21 108.9
H20B C20 C21 108.9
C20 C21 H21A 109.5
C20 C21 H21B 109.5
C20 C21 H21C 109.5
H21A C21 H21B 109.5
H21A C21 H21C 109.5
H21B C21 H21C 109.5

loop_
_geom_bond_atom_site_label_1
_geom_bond_atom_site_label_2
_geom_bond_site_symmetry_2
_geom_bond_distance
_geom_bond_publ_flag
O1 C1 . 1.221(2) ?
O2 C2 . 1.215(2) ?
O3 C3 . 1.210(2) ?
O4 C12 . 1.219(2) ?
O5 C13 . 1.214(2) ?
O6 C14 . 1.210(2) ?
N1 H1 . 0.83(2) ?
N1 C1 . 1.363(2) ?
N1 C2 . 1.371(2) ?
N2 H2 . 0.86(2) ?
N2 C2 . 1.366(2) ?
N2 C3 . 1.374(2) ?
N3 H3 . 0.83(3) ?
N3 C12 . 1.368(2) ?
N3 C13 . 1.372(2) ?
N4 H4 . 0.86(3) ?
N4 C13 . 1.371(2) ?
N4 C14 . 1.379(2) ?
C1 C4 . 1.523(3) ?
C3 C4 . 1.521(3) ?
C4 C7 . 1.543(3) ?
C4 C8 . 1.555(4) ?
C6 H6A . 0.980 ?
C6 H6B . 0.980 ?
C6 H6C . 0.980 ?
C6 C7 . 1.510(4) ?
C7 H7A . 0.990 ?
C7 H7B . 0.990 ?
C8 H8A . 0.990 ?
C8 H8B . 0.990 ?
C8 C9 . 1.515(4) ?
C9 H9A . 0.990 ?
C9 H9B . 0.990 ?
C9 C10 . 1.548(4) ?
C10 H10A . 0.990 ?
C10 H10B . 0.990 ?
C10 C11 . 1.476(5) ?
C11 H11A . 0.980 ?
C11 H11B . 0.980 ?
C11 H11C . 0.980 ?
C12 C15 . 1.522(2) ?
C14 C15 . 1.520(2) ?
C15 C16 . 1.536(3) ?
C15 C18 . 1.553(3) ?
C16 H16A . 0.990 ?
C16 H16B . 0.990 ?
C16 C17 . 1.514(4) ?
C17 H17A . 0.980 ?
C17 H17B . 0.980 ?
C17 H17C . 0.980 ?
C18 H18A . 0.990 ?
C18 H18B . 0.990 ?
C18 C19 . 1.508(4) ?
C19 H19A . 0.990 ?
C19 H19B . 0.990 ?
C19 C20 . 1.517(4) ?
C20 H20A . 0.990 ?
C20 H20B . 0.990 ?
C20 C21 . 1.496(5) ?
C21 H21A . 0.980 ?
C21 H21B . 0.980 ?
C21 H21C . 0.980 ?

loop_
_geom_hbond_atom_site_label_D
_geom_hbond_atom_site_label_H
_geom_hbond_atom_site_label_A
_geom_hbond_site_symmetry_A
_geom_hbond_distance_DH
_geom_hbond_distance_HA
_geom_hbond_distance_DA
_geom_hbond_angle_DHA
_geom_hbond_publ_flag
N1 H1 O4 . 0.83(2) 2.02(3) 2.840(2) 171(2) y
N2 H2 O5 1_655 0.86(2) 2.00(3) 2.838(2) 166(2) y
N3 H3 O1 . 0.83(3) 2.03(3) 2.856(2) 174(2) y
N4 H4 O2 1_455 0.86(3) 2.01(3) 2.856(2) 169(2) y

loop_
_geom_torsion_atom_site_label_1
_geom_torsion_atom_site_label_2
_geom_torsion_atom_site_label_3
_geom_torsion_atom_site_label_4
_geom_torsion
_geom_torsion_publ_flag
C2 N1 C1 O1 172.2(2) ?
C2 N1 C1 C4 -11.5(3) ?
C3 N2 C2 O2 -177.2(2) ?
C3 N2 C2 N1 2.6(3) ?
C1 N1 C2 O2 -174.9(2) ?
C1 N1 C2 N2 5.3(3) ?
C2 N2 C3 O3 176.5(2) ?
C2 N2 C3 C4 -3.2(3) ?
O3 C3 C4 C1 177.4(2) ?
O3 C3 C4 C7 55.6(3) ?
O3 C3 C4 C8 -63.8(3) ?
N2 C3 C4 C1 -3.0(3) ?
N2 C3 C4 C7 -124.7(2) ?
N2 C3 C4 C8 115.9(2) ?
O1 C1 C4 C3 -174.1(2) ?
O1 C1 C4 C7 -52.9(3) ?
O1 C1 C4 C8 66.9(3) ?
N1 C1 C4 C3 9.6(3) ?
N1 C1 C4 C7 130.9(2) ?
N1 C1 C4 C8 -109.4(2) ?
C1 C4 C7 C6 -70.0(2) ?
C3 C4 C7 C6 54.5(2) ?
C8 C4 C7 C6 172.11(18) ?
C1 C4 C8 C9 58.0(2) ?
C3 C4 C8 C9 -64.9(2) ?
C7 C4 C8 C9 177.00(19) yes
C4 C8 C9 C10 173.7(2) yes
C8 C9 C10 C11 -72.4(4) yes
C13 N3 C12 O4 173.4(2) ?
C13 N3 C12 C15 -11.3(3) ?
C14 N4 C13 O5 -177.3(2) ?
C14 N4 C13 N3 4.0(3) ?
C12 N3 C13 O5 -178.0(2) ?
C12 N3 C13 N4 0.7(3) ?
C13 N4 C14 O6 -179.9(2) ?
C13 N4 C14 C15 2.5(3) ?
O6 C14 C15 C12 170.3(2) ?
O6 C14 C15 C16 46.3(3) ?
O6 C14 C15 C18 -72.6(3) ?
N4 C14 C15 C12 -12.2(3) ?
N4 C14 C15 C16 -136.17(19) ?
N4 C14 C15 C18 105.0(2) ?
O4 C12 C15 C14 -168.4(2) ?
O4 C12 C15 C16 -45.4(3) ?
O4 C12 C15 C18 73.7(3) ?
N3 C12 C15 C14 16.2(3) ?
N3 C12 C15 C16 139.31(19) ?
N3 C12 C15 C18 -101.6(2) ?
C12 C15 C16 C17 -66.9(2) ?
C14 C15 C16 C17 58.9(2) ?
C18 C15 C16 C17 176.26(17) ?
C12 C15 C18 C19 61.2(2) ?
C14 C15 C18 C19 -60.8(2) ?
C16 C15 C18 C19 -179.20(18) yes
C15 C18 C19 C20 175.4(2) yes
C18 C19 C20 C21 -178.9(3) yes

loop_
_cod_related_entry_id
_cod_related_entry_database
_cod_related_entry_code
1 ChemSpider 6229
